data_2240513
loop_
_publ_author_name
'Lv, Ying'
'Hao, Xiang-Rong'

_publ_section_title
;
 Crystal structure of a binuclear nickel(II) complex constructed of
 1<i>H</i>-imidazo[4,5-<i>f</i>][1,10]phenanthroline and doubly
 deprotonated benzene-1,3,5-tricarboxylic acid
;
_journal_issue 4
_journal_name_full 'Acta Crystallographica Section E'
_journal_page_first m95
_journal_page_last m96
_journal_paper_doi 10.1107/S205698901500420X
_journal_volume 71
_journal_year 2015
_chemical_formula_iupac '[Ni2 (C9 H4 O6)2 (C13 H8 N4)2 (H2 O)4], 2H2 O'
_chemical_formula_moiety 'C44 H32 N8 Ni2 O16, 2(H2 O)'
_chemical_formula_sum 'C44 H36 N8 Ni2 O18'
_chemical_formula_weight 1082.22
_chemical_name_systematic
'Bis(\m-5-carboxybenzene-1,3-dicarboxylato-\k^2^<i>O</i>^1^:<i>O</i>^1'^)bis[diaqua(1<i>H</i>-imidazo[4,5-<i>f</i>][1,10]phenanthroline-\k^2^<i>N</i>^7^,<i>N</i>^8^)nickel(II)] dihydrate'
_space_group_IT_number 2
_symmetry_cell_setting triclinic
_symmetry_space_group_name_Hall '-P 1'
_symmetry_space_group_name_H-M 'P -1'
_atom_sites_solution_hydrogens geom
_atom_sites_solution_primary direct
_atom_sites_solution_secondary difmap
_audit_creation_method SHELXL-97
_cell_angle_alpha 82.222(5)
_cell_angle_beta 87.729(5)
_cell_angle_gamma 73.117(5)
_cell_formula_units_Z 1
_cell_length_a 8.581(5)
_cell_length_b 9.032(5)
_cell_length_c 14.278(5)
_cell_measurement_reflns_used 2586
_cell_measurement_temperature 293(2)
_cell_measurement_theta_max 24.85
_cell_measurement_theta_min 3.58
_cell_volume 1049.2(9)
_computing_cell_refinement
;
SAINT (Bruker, 2004)
;
_computing_data_collection
;
APEX2 (Bruker, 2004)
;
_computing_data_reduction
;
SAINT (Bruker, 2004)
;
_computing_molecular_graphics
;
DIAMOND (Brandenburg & Putz, 1999)
;
_computing_publication_material
;
SHELXTL (Sheldrick, 2008)
;
_computing_structure_refinement
;
SHELXL97 (Sheldrick, 2008)
;
_computing_structure_solution
;
SHELXS97 (Sheldrick, 2008)
;
_diffrn_ambient_temperature 293(2)
_diffrn_measured_fraction_theta_full 0.985
_diffrn_measured_fraction_theta_max 0.985
_diffrn_measurement_device_type 'Bruker APEXII CCD'
_diffrn_measurement_method 'phi and omega scans'
_diffrn_radiation_monochromator graphite
_diffrn_radiation_source 'fine-focus sealed tube'
_diffrn_radiation_type MoK\a
_diffrn_radiation_wavelength 0.71069
_diffrn_reflns_av_R_equivalents 0.0480
_diffrn_reflns_av_sigmaI/netI 0.0599
_diffrn_reflns_limit_h_max 10
_diffrn_reflns_limit_h_min -6
_diffrn_reflns_limit_k_max 10
_diffrn_reflns_limit_k_min -10
_diffrn_reflns_limit_l_max 17
_diffrn_reflns_limit_l_min -16
_diffrn_reflns_number 5594
_diffrn_reflns_theta_full 25.50
_diffrn_reflns_theta_max 25.50
_diffrn_reflns_theta_min 2.38
_diffrn_standards_decay_% 0
_exptl_absorpt_coefficient_mu 0.992
_exptl_absorpt_correction_T_max 0.8670
_exptl_absorpt_correction_T_min 0.8054
_exptl_absorpt_correction_type multi-scan
_exptl_absorpt_process_details
;
(SADABS; Bruker, 2004)
;
_exptl_crystal_colour yellow-green
_exptl_crystal_density_diffrn 1.713
_exptl_crystal_density_method 'not measured'
_exptl_crystal_description block
_exptl_crystal_F_000 556
_exptl_crystal_size_max 0.28
_exptl_crystal_size_mid 0.16
_exptl_crystal_size_min 0.15
_refine_diff_density_max 0.302
_refine_diff_density_min -0.425
_refine_ls_extinction_method none
_refine_ls_goodness_of_fit_ref 0.947
_refine_ls_hydrogen_treatment constr
_refine_ls_matrix_type full
_refine_ls_number_parameters 325
_refine_ls_number_reflns 3851
_refine_ls_number_restraints 0
_refine_ls_restrained_S_all 0.947
_refine_ls_R_factor_all 0.0392
_refine_ls_R_factor_gt 0.0307
_refine_ls_shift/su_max 0.001
_refine_ls_shift/su_mean 0.000
_refine_ls_structure_factor_coef Fsqd
_refine_ls_weighting_details 'calc w=1/[\s^2^(Fo^2^)+(0.0333P)^2^+0.0000P] where P=(Fo^2^+2Fc^2^)/3'
_refine_ls_weighting_scheme calc
_refine_ls_wR_factor_gt 0.0706
_refine_ls_wR_factor_ref 0.0721
_reflns_number_gt 3050
_reflns_number_total 3851
_reflns_threshold_expression I>2\s(I)
_cod_data_source_file zp2016sup1.cf
_cod_data_source_block I
_cod_database_code 2240513
_cod_database_fobs_code 2240513

loop_
_symmetry_equiv_pos_as_xyz
'x, y, z'
'-x, -y, -z'

loop_
_atom_site_type_symbol
_atom_site_label
_atom_site_fract_x
_atom_site_fract_y
_atom_site_fract_z
_atom_site_U_iso_or_equiv
_atom_site_adp_type
_atom_site_calc_flag
_atom_site_refinement_flags
_atom_site_occupancy
_atom_site_symmetry_multiplicity
C C1 0.6312(3) 0.3200(3) 0.81421(15) 0.0288(6) Uani d . 1 1
H H1 0.5473 0.4127 0.8124 0.035 Uiso calc R 1 1
C C2 0.6567(3) 0.2172(3) 0.89778(16) 0.0338(6) Uani d . 1 1
H H2 0.5912 0.2413 0.9503 0.041 Uiso calc R 1 1
C C3 0.7796(3) 0.0801(3) 0.90156(16) 0.0310(6) Uani d . 1 1
H H3 0.7976 0.0092 0.9565 0.037 Uiso calc R 1 1
C C4 0.8778(3) 0.0478(3) 0.82195(15) 0.0227(5) Uani d . 1 1
C C5 0.8443(3) 0.1596(2) 0.74049(15) 0.0209(5) Uani d . 1 1
C C6 0.9472(3) 0.1389(2) 0.65729(15) 0.0207(5) Uani d . 1 1
C C7 1.0812(3) 0.0055(3) 0.65371(15) 0.0231(5) Uani d . 1 1
C C8 1.1781(3) -0.0002(3) 0.57196(16) 0.0270(5) Uani d . 1 1
H H8 1.2676 -0.0861 0.5664 0.032 Uiso calc R 1 1
C C9 1.1399(3) 0.1215(3) 0.50060(16) 0.0280(6) Uani d . 1 1
H H9 1.2038 0.1190 0.4464 0.034 Uiso calc R 1 1
C C10 1.0050(3) 0.2493(3) 0.50942(15) 0.0258(5) Uani d . 1 1
H H10 0.9811 0.3315 0.4605 0.031 Uiso calc R 1 1
C C11 1.1089(3) -0.1101(3) 0.73572(15) 0.0252(5) Uani d . 1 1
C C12 1.0117(3) -0.0873(3) 0.81472(15) 0.0243(5) Uani d . 1 1
C C13 1.2023(3) -0.3077(3) 0.83840(17) 0.0369(6) Uani d . 1 1
H H13 1.2656 -0.4031 0.8682 0.044 Uiso calc R 1 1
C C14 0.5942(3) 0.6540(2) 0.43305(15) 0.0220(5) Uani d . 1 1
C C15 0.6305(3) 0.7419(3) 0.34261(15) 0.0212(5) Uani d . 1 1
C C16 0.7606(3) 0.6785(3) 0.28582(15) 0.0234(5) Uani d . 1 1
H H16 0.8326 0.5814 0.3061 0.028 Uiso calc R 1 1
C C17 0.7849(3) 0.7588(3) 0.19821(15) 0.0223(5) Uani d . 1 1
C C18 0.6787(3) 0.9059(3) 0.17046(16) 0.0264(5) Uani d . 1 1
H H18 0.6933 0.9601 0.1122 0.032 Uiso calc R 1 1
C C19 0.5521(3) 0.9727(3) 0.22814(15) 0.0243(5) Uani d . 1 1
C C20 0.5259(3) 0.8897(3) 0.31353(15) 0.0249(5) Uani d . 1 1
H H20 0.4384 0.9329 0.3515 0.030 Uiso calc R 1 1
C C22 0.9187(3) 0.6874(3) 0.13265(15) 0.0240(5) Uani d . 1 1
C C23 0.4356(3) 1.1296(3) 0.19953(17) 0.0288(6) Uani d . 1 1
Ni Ni1 0.70279(4) 0.43502(3) 0.609962(19) 0.02230(10) Uani d . 1 1
N N1 0.7200(2) 0.2927(2) 0.73743(12) 0.0229(4) Uani d . 1 1
N N2 0.9089(2) 0.2582(2) 0.58513(12) 0.0217(4) Uani d . 1 1
N N3 1.2298(2) -0.2516(2) 0.75156(13) 0.0329(5) Uani d . 1 1
N N4 1.0757(2) -0.2163(2) 0.88009(13) 0.0315(5) Uani d . 1 1
H H4 1.0409 -0.2341 0.9366 0.038 Uiso calc R 1 1
O O1 0.83799(18) 0.55829(17) 0.66524(10) 0.0274(4) Uani d . 1 1
H H1WA 0.8974 0.5175 0.7162 0.041 Uiso d R 1 1
H H1WB 0.7704 0.6288 0.6903 0.041 Uiso d R 1 1
O O2 0.48839(19) 0.60135(19) 0.63947(11) 0.0368(4) Uani d . 1 1
H H2WA 0.4226 0.6611 0.6785 0.055 Uiso d R 1 1
H H2WB 0.4306 0.6295 0.5865 0.055 Uiso d R 1 1
O O3 0.71191(18) 0.56435(17) 0.48112(10) 0.0257(4) Uani d . 1 1
O O4 0.44422(18) 0.67849(17) 0.45611(10) 0.0249(4) Uani d . 1 1
O O5 1.0320(2) 0.57271(19) 0.16548(11) 0.0346(4) Uani d . 1 1
O O6 0.9071(2) 0.74669(19) 0.04712(11) 0.0365(4) Uani d . 1 1
O O7 0.4671(2) 1.19600(19) 0.11669(12) 0.0474(5) Uani d . 1 1
H H7O 0.3828 1.2679 0.0956 0.071 Uiso d R 1 1
O O8 0.3214(2) 1.18626(19) 0.24846(12) 0.0436(5) Uani d . 1 1
O O9 0.7523(2) 0.56589(19) 0.96006(11) 0.0404(5) Uani d . 1 1
H H9WA 0.8263 0.5505 0.9168 0.061 Uiso d R 1 1
H H9WB 0.7762 0.6295 0.9933 0.061 Uiso d R 1 1

loop_
_atom_site_aniso_label
_atom_site_aniso_U_11
_atom_site_aniso_U_22
_atom_site_aniso_U_33
_atom_site_aniso_U_12
_atom_site_aniso_U_13
_atom_site_aniso_U_23
C1 0.0238(13) 0.0318(14) 0.0252(13) -0.0005(11) 0.0062(11) -0.0021(10)
C2 0.0336(15) 0.0396(15) 0.0225(12) -0.0044(12) 0.0105(11) -0.0014(11)
C3 0.0342(15) 0.0327(14) 0.0205(12) -0.0051(12) 0.0044(11) 0.0044(10)
C4 0.0225(12) 0.0254(12) 0.0193(11) -0.0073(10) 0.0023(10) 0.0007(9)
C5 0.0202(12) 0.0238(12) 0.0181(11) -0.0062(10) 0.0009(10) -0.0007(9)
C6 0.0190(12) 0.0242(12) 0.0186(11) -0.0064(10) 0.0004(9) -0.0010(9)
C7 0.0211(12) 0.0260(12) 0.0216(12) -0.0066(10) 0.0024(10) -0.0027(10)
C8 0.0240(13) 0.0257(13) 0.0286(13) -0.0039(11) 0.0050(11) -0.0028(10)
C9 0.0266(13) 0.0334(14) 0.0217(12) -0.0068(11) 0.0088(10) -0.0021(10)
C10 0.0276(13) 0.0297(13) 0.0192(11) -0.0090(11) 0.0029(10) 0.0012(10)
C11 0.0252(13) 0.0224(12) 0.0252(12) -0.0040(11) 0.0023(11) -0.0001(10)
C12 0.0249(13) 0.0258(12) 0.0201(11) -0.0061(11) 0.0023(10) 0.0009(10)
C13 0.0355(15) 0.0277(14) 0.0354(15) 0.0038(12) 0.0040(12) 0.0084(11)
C14 0.0252(13) 0.0221(12) 0.0179(11) -0.0054(11) 0.0030(10) -0.0034(9)
C15 0.0205(12) 0.0250(12) 0.0171(11) -0.0063(10) 0.0003(10) 0.0005(9)
C16 0.0212(12) 0.0223(12) 0.0224(12) -0.0016(10) -0.0021(10) 0.0024(9)
C17 0.0197(12) 0.0258(12) 0.0198(11) -0.0051(10) 0.0002(10) 0.0003(9)
C18 0.0273(13) 0.0277(13) 0.0208(12) -0.0062(11) 0.0017(10) 0.0037(10)
C19 0.0229(13) 0.0240(12) 0.0235(12) -0.0046(11) -0.0003(10) 0.0013(10)
C20 0.0214(12) 0.0286(13) 0.0228(12) -0.0045(11) 0.0051(10) -0.0041(10)
C22 0.0237(13) 0.0253(13) 0.0224(12) -0.0071(11) 0.0016(10) -0.0010(10)
C23 0.0291(14) 0.0255(13) 0.0290(13) -0.0050(11) -0.0001(12) -0.0003(11)
Ni1 0.01924(16) 0.02540(17) 0.01782(16) -0.00195(13) 0.00227(12) 0.00200(12)
N1 0.0193(10) 0.0253(10) 0.0215(10) -0.0036(9) 0.0017(8) -0.0006(8)
N2 0.0219(10) 0.0243(10) 0.0166(9) -0.0055(9) 0.0021(8) 0.0017(8)
N3 0.0295(12) 0.0291(11) 0.0283(11) 0.0053(10) 0.0070(9) 0.0043(9)
N4 0.0333(12) 0.0313(12) 0.0214(10) -0.0019(10) 0.0070(9) 0.0077(9)
O1 0.0260(9) 0.0286(9) 0.0230(8) -0.0014(7) -0.0001(7) -0.0022(7)
O2 0.0285(10) 0.0466(11) 0.0211(9) 0.0106(8) 0.0009(7) -0.0027(8)
O3 0.0202(8) 0.0312(9) 0.0202(8) -0.0030(7) 0.0009(7) 0.0065(7)
O4 0.0200(8) 0.0314(9) 0.0201(8) -0.0044(7) 0.0038(7) -0.0001(7)
O5 0.0287(10) 0.0391(10) 0.0238(9) 0.0074(8) 0.0002(7) 0.0006(8)
O6 0.0357(10) 0.0424(11) 0.0201(9) 0.0012(9) 0.0069(8) 0.0063(8)
O7 0.0398(11) 0.0397(11) 0.0407(11) 0.0114(9) 0.0098(9) 0.0172(9)
O8 0.0469(12) 0.0290(10) 0.0425(11) 0.0061(9) 0.0138(10) -0.0032(8)
O9 0.0411(11) 0.0382(10) 0.0320(10) 0.0021(9) 0.0049(8) -0.0016(8)

loop_
_atom_type_symbol
_atom_type_description
_atom_type_scat_dispersion_real
_atom_type_scat_dispersion_imag
_atom_type_scat_source
C C 0.0033 0.0016 'International Tables Vol C Tables 4.2.6.8 and 6.1.1.4'
H H 0.0000 0.0000 'International Tables Vol C Tables 4.2.6.8 and 6.1.1.4'
N N 0.0061 0.0033 'International Tables Vol C Tables 4.2.6.8 and 6.1.1.4'
O O 0.0106 0.0060 'International Tables Vol C Tables 4.2.6.8 and 6.1.1.4'
Ni Ni 0.3393 1.1124 'International Tables Vol C Tables 4.2.6.8 and 6.1.1.4'

loop_
_geom_angle_atom_site_label_1
_geom_angle_atom_site_label_2
_geom_angle_atom_site_label_3
_geom_angle_site_symmetry_3
_geom_angle
N1 C1 C2 . 123.3(2)
N1 C1 H1 . 118.3
C2 C1 H1 . 118.3
C3 C2 C1 . 119.0(2)
C3 C2 H2 . 120.5
C1 C2 H2 . 120.5
C2 C3 C4 . 119.3(2)
C2 C3 H3 . 120.3
C4 C3 H3 . 120.3
C3 C4 C5 . 117.8(2)
C3 C4 C12 . 126.4(2)
C5 C4 C12 . 115.84(19)
N1 C5 C4 . 122.0(2)
N1 C5 C6 . 117.03(19)
C4 C5 C6 . 120.9(2)
N2 C6 C7 . 122.7(2)
N2 C6 C5 . 115.78(19)
C7 C6 C5 . 121.52(19)
C8 C7 C6 . 117.2(2)
C8 C7 C11 . 126.1(2)
C6 C7 C11 . 116.7(2)
C9 C8 C7 . 119.5(2)
C9 C8 H8 . 120.2
C7 C8 H8 . 120.2
C8 C9 C10 . 119.8(2)
C8 C9 H9 . 120.1
C10 C9 H9 . 120.1
N2 C10 C9 . 122.6(2)
N2 C10 H10 . 118.7
C9 C10 H10 . 118.7
C12 C11 N3 . 109.89(19)
C12 C11 C7 . 121.0(2)
N3 C11 C7 . 129.1(2)
C11 C12 N4 . 105.6(2)
C11 C12 C4 . 123.9(2)
N4 C12 C4 . 130.4(2)
N3 C13 N4 . 114.2(2)
N3 C13 H13 . 122.9
N4 C13 H13 . 122.9
O3 C14 O4 . 125.1(2)
O3 C14 C15 . 118.1(2)
O4 C14 C15 . 116.79(19)
C16 C15 C20 . 119.6(2)
C16 C15 C14 . 121.87(19)
C20 C15 C14 . 118.51(19)
C15 C16 C17 . 120.7(2)
C15 C16 H16 . 119.7
C17 C16 H16 . 119.7
C18 C17 C16 . 118.7(2)
C18 C17 C22 . 119.7(2)
C16 C17 C22 . 121.5(2)
C19 C18 C17 . 121.0(2)
C19 C18 H18 . 119.5
C17 C18 H18 . 119.5
C18 C19 C20 . 119.7(2)
C18 C19 C23 . 122.0(2)
C20 C19 C23 . 118.2(2)
C19 C20 C15 . 120.2(2)
C19 C20 H20 . 119.9
C15 C20 H20 . 119.9
O5 C22 O6 . 124.3(2)
O5 C22 C17 . 118.4(2)
O6 C22 C17 . 117.2(2)
O8 C23 O7 . 124.1(2)
O8 C23 C19 . 122.2(2)
O7 C23 C19 . 113.7(2)
O3 Ni1 N1 . 173.78(7)
O3 Ni1 N2 . 94.05(7)
N1 Ni1 N2 . 80.10(7)
O3 Ni1 O1 . 88.33(7)
N1 Ni1 O1 . 89.79(7)
N2 Ni1 O1 . 92.10(8)
O3 Ni1 O2 . 89.01(6)
N1 Ni1 O2 . 96.93(7)
N2 Ni1 O2 . 176.09(7)
O1 Ni1 O2 . 90.43(8)
O3 Ni1 O4 2_666 87.63(6)
N1 Ni1 O4 2_666 94.41(7)
N2 Ni1 O4 2_666 89.96(8)
O1 Ni1 O4 2_666 175.58(6)
O2 Ni1 O4 2_666 87.72(8)
C1 N1 C5 . 118.49(19)
C1 N1 Ni1 . 128.11(16)
C5 N1 Ni1 . 113.32(14)
C10 N2 C6 . 118.2(2)
C10 N2 Ni1 . 128.14(16)
C6 N2 Ni1 . 113.64(14)
C13 N3 C11 . 103.84(19)
C13 N4 C12 . 106.45(19)
C13 N4 H4 . 126.8
C12 N4 H4 . 126.8
Ni1 O1 H1WA . 120.3
Ni1 O1 H1WB . 105.6
H1WA O1 H1WB . 96.1
Ni1 O2 H2WA . 152.1
Ni1 O2 H2WB . 106.7
H2WA O2 H2WB . 101.2
C14 O3 Ni1 . 127.43(14)
C14 O4 Ni1 2_666 119.27(14)
C23 O7 H7O . 109.8
H9WA O9 H9WB . 105.2

loop_
_geom_bond_atom_site_label_1
_geom_bond_atom_site_label_2
_geom_bond_site_symmetry_2
_geom_bond_distance
C1 N1 . 1.319(3)
C1 C2 . 1.392(3)
C1 H1 . 0.9300
C2 C3 . 1.370(3)
C2 H2 . 0.9300
C3 C4 . 1.399(3)
C3 H3 . 0.9300
C4 C5 . 1.413(3)
C4 C12 . 1.425(3)
C5 N1 . 1.353(3)
C5 C6 . 1.451(3)
C6 N2 . 1.361(3)
C6 C7 . 1.408(3)
C7 C8 . 1.404(3)
C7 C11 . 1.437(3)
C8 C9 . 1.367(3)
C8 H8 . 0.9300
C9 C10 . 1.392(3)
C9 H9 . 0.9300
C10 N2 . 1.330(3)
C10 H10 . 0.9300
C11 C12 . 1.378(3)
C11 N3 . 1.390(3)
C12 N4 . 1.380(3)
C13 N3 . 1.314(3)
C13 N4 . 1.333(3)
C13 H13 . 0.9300
C14 O3 . 1.255(3)
C14 O4 . 1.279(3)
C14 C15 . 1.493(3)
C15 C16 . 1.384(3)
C15 C20 . 1.394(3)
C16 C17 . 1.399(3)
C16 H16 . 0.9300
C17 C18 . 1.391(3)
C17 C22 . 1.503(3)
C18 C19 . 1.381(3)
C18 H18 . 0.9300
C19 C20 . 1.388(3)
C19 C23 . 1.492(3)
C20 H20 . 0.9300
C22 O5 . 1.248(3)
C22 O6 . 1.261(3)
C23 O8 . 1.209(3)
C23 O7 . 1.307(3)
Ni1 O3 . 2.0531(16)
Ni1 N1 . 2.0652(19)
Ni1 N2 . 2.066(2)
Ni1 O1 . 2.0662(17)
Ni1 O2 . 2.0794(18)
Ni1 O4 2_666 2.1540(17)
N4 H4 . 0.8600
O1 H1WA . 0.8794
O1 H1WB . 0.8376
O2 H2WA . 0.8944
O2 H2WB . 0.8873
O4 Ni1 2_666 2.1540(17)
O7 H7O . 0.8528
O9 H9WA . 0.8627
O9 H9WB . 0.8651

loop_
_geom_hbond_atom_site_label_D
_geom_hbond_atom_site_label_H
_geom_hbond_atom_site_label_A
_geom_hbond_site_symmetry_A
_geom_hbond_distance_DH
_geom_hbond_distance_HA
_geom_hbond_distance_DA
_geom_hbond_angle_DHA
N4 H4 O6 1_546 0.86 1.93 2.772(3) 164.8
O1 H1WA O5 2_766 0.88 1.82 2.676(2) 164.5
O1 H1WB O8 2_676 0.84 1.94 2.741(2) 160.8
O2 H2WA N3 1_465 0.89 1.94 2.798(3) 159.5
O2 H2WB O4 . 0.89 1.86 2.630(2) 143.8
O7 H7O O9 2_676 0.85 1.72 2.558(2) 165.8
O9 H9WA O5 2_766 0.86 1.88 2.684(2) 153.4
O9 H9WB O6 1_556 0.87 1.99 2.813(3) 159.4

loop_
_geom_torsion_atom_site_label_1
_geom_torsion_atom_site_label_2
_geom_torsion_atom_site_label_3
_geom_torsion_atom_site_label_4
_geom_torsion_site_symmetry_1
_geom_torsion_site_symmetry_4
_geom_torsion
N1 C1 C2 C3 . . -0.1(4)
C1 C2 C3 C4 . . 0.9(4)
C2 C3 C4 C5 . . -0.2(4)
C2 C3 C4 C12 . . 178.8(2)
C3 C4 C5 N1 . . -1.4(3)
C12 C4 C5 N1 . . 179.49(19)
C3 C4 C5 C6 . . 176.1(2)
C12 C4 C5 C6 . . -3.1(3)
N1 C5 C6 N2 . . 1.3(3)
C4 C5 C6 N2 . . -176.32(19)
N1 C5 C6 C7 . . 179.14(19)
C4 C5 C6 C7 . . 1.6(3)
N2 C6 C7 C8 . . 0.9(3)
C5 C6 C7 C8 . . -176.9(2)
N2 C6 C7 C11 . . 178.9(2)
C5 C6 C7 C11 . . 1.1(3)
C6 C7 C8 C9 . . 0.2(3)
C11 C7 C8 C9 . . -177.6(2)
C7 C8 C9 C10 . . -0.4(4)
C8 C9 C10 N2 . . -0.5(4)
C8 C7 C11 C12 . . 175.6(2)
C6 C7 C11 C12 . . -2.2(3)
C8 C7 C11 N3 . . -2.5(4)
C6 C7 C11 N3 . . 179.7(2)
N3 C11 C12 N4 . . 0.7(3)
C7 C11 C12 N4 . . -177.7(2)
N3 C11 C12 C4 . . 179.1(2)
C7 C11 C12 C4 . . 0.7(4)
C3 C4 C12 C11 . . -177.0(2)
C5 C4 C12 C11 . . 2.0(3)
C3 C4 C12 N4 . . 0.9(4)
C5 C4 C12 N4 . . 179.9(2)
O3 C14 C15 C16 . . 34.7(3)
O4 C14 C15 C16 . . -146.4(2)
O3 C14 C15 C20 . . -147.8(2)
O4 C14 C15 C20 . . 31.1(3)
C20 C15 C16 C17 . . -2.2(3)
C14 C15 C16 C17 . . 175.4(2)
C15 C16 C17 C18 . . 2.0(3)
C15 C16 C17 C22 . . -175.8(2)
C16 C17 C18 C19 . . 0.4(3)
C22 C17 C18 C19 . . 178.3(2)
C17 C18 C19 C20 . . -2.6(3)
C17 C18 C19 C23 . . -179.4(2)
C18 C19 C20 C15 . . 2.3(3)
C23 C19 C20 C15 . . 179.2(2)
C16 C15 C20 C19 . . 0.0(3)
C14 C15 C20 C19 . . -177.6(2)
C18 C17 C22 O5 . . 165.0(2)
C16 C17 C22 O5 . . -17.2(3)
C18 C17 C22 O6 . . -16.0(3)
C16 C17 C22 O6 . . 161.7(2)
C18 C19 C23 O8 . . 177.5(2)
C20 C19 C23 O8 . . 0.7(4)
C18 C19 C23 O7 . . -0.9(3)
C20 C19 C23 O7 . . -177.7(2)
C2 C1 N1 C5 . . -1.4(4)
C2 C1 N1 Ni1 . . -177.93(17)
C4 C5 N1 C1 . . 2.2(3)
C6 C5 N1 C1 . . -175.4(2)
C4 C5 N1 Ni1 . . 179.18(17)
C6 C5 N1 Ni1 . . 1.6(2)
O3 Ni1 N1 C1 . . 154.2(5)
N2 Ni1 N1 C1 . . 174.0(2)
O1 Ni1 N1 C1 . . 81.8(2)
O2 Ni1 N1 C1 . . -8.6(2)
O4 Ni1 N1 C1 2_666 . -96.8(2)
O3 Ni1 N1 C5 . . -22.5(7)
N2 Ni1 N1 C5 . . -2.66(15)
O1 Ni1 N1 C5 . . -94.83(16)
O2 Ni1 N1 C5 . . 174.76(15)
O4 Ni1 N1 C5 2_666 . 86.53(15)
C9 C10 N2 C6 . . 1.5(3)
C9 C10 N2 Ni1 . . -178.89(16)
C7 C6 N2 C10 . . -1.7(3)
C5 C6 N2 C10 . . 176.17(19)
C7 C6 N2 Ni1 . . 178.65(16)
C5 C6 N2 Ni1 . . -3.5(2)
O3 Ni1 N2 C10 . . 1.62(19)
N1 Ni1 N2 C10 . . -176.3(2)
O1 Ni1 N2 C10 . . -86.85(19)
O2 Ni1 N2 C10 . . 142.9(9)
O4 Ni1 N2 C10 2_666 . 89.23(19)
O3 Ni1 N2 C6 . . -178.76(15)
N1 Ni1 N2 C6 . . 3.35(15)
O1 Ni1 N2 C6 . . 92.77(15)
O2 Ni1 N2 C6 . . -37.4(10)
O4 Ni1 N2 C6 2_666 . -91.14(15)
N4 C13 N3 C11 . . -0.1(3)
C12 C11 N3 C13 . . -0.4(3)
C7 C11 N3 C13 . . 177.8(2)
N3 C13 N4 C12 . . 0.5(3)
C11 C12 N4 C13 . . -0.7(3)
C4 C12 N4 C13 . . -178.9(2)
O4 C14 O3 Ni1 . . -1.4(3)
C15 C14 O3 Ni1 . . 177.45(13)
N1 Ni1 O3 C14 . . 168.8(6)
N2 Ni1 O3 C14 . . 149.23(18)
O1 Ni1 O3 C14 . . -118.78(18)
O2 Ni1 O3 C14 . . -28.32(18)
O4 Ni1 O3 C14 2_666 . 59.44(18)
O3 C14 O4 Ni1 . 2_666 -101.9(2)
C15 C14 O4 Ni1 . 2_666 79.2(2)
